data_7157471
loop_
_publ_author_name
'Calatrava-P\'erez, Elena'
'Acherman, Stefan'
'Stricker, Lucas'
'McManus, Gavin'
'Delente, Jason'
'Lynes, Amy D.'
'Henwood, Adam F.'
'Lovitt, June I.'
'Hawes, Chris S.'
'Byrne, Kevin'
'Schmitt, Wolfgang'
'Kotova, Oxana'
'Gunnlaugsson, Thorfinnur'
'Scanlan, Eoin M.'

_publ_section_title
;
 Fluorescent supramolecular hierarchical self-assemblies from glycosylated
 4-amino- and 4-bromo-1,8-naphthalimides.
;
_journal_issue 18
_journal_name_full 'Organic &amp; biomolecular chemistry'
_journal_page_first 3475
_journal_page_last 3480
_journal_paper_doi 10.1039/d0ob00033g
_journal_volume 18
_journal_year 2020
_chemical_formula_moiety 'C20 H22 Br N O2'
_chemical_formula_sum 'C20 H22 Br N O2'
_chemical_formula_weight 388.29
_space_group_crystal_system triclinic
_space_group_IT_number 2
_space_group_name_Hall '-P 1'
_space_group_name_H-M_alt 'P -1'
_atom_sites_solution_hydrogens geom
_atom_sites_solution_primary dual
_audit_creation_date 2017-10-31
_audit_creation_method
;
Olex2 1.2
(compiled 2017.08.10 svn.r3458 for OlexSys, GUI svn.r5381)
;
_audit_update_record
;
2019-11-28 deposited with the CCDC.	2020-04-15 downloaded from the CCDC.
;
_cell_angle_alpha 81.534(3)
_cell_angle_beta 86.654(4)
_cell_angle_gamma 84.890(3)
_cell_formula_units_Z 2
_cell_length_a 4.6972(2)
_cell_length_b 11.9618(5)
_cell_length_c 15.7954(7)
_cell_measurement_reflns_used 2912
_cell_measurement_temperature 100(2)
_cell_measurement_theta_max 67.85
_cell_measurement_theta_min 3.75
_cell_volume 873.41(7)
_computing_cell_refinement 'SAINT v8.37A (Bruker, 2015)'
_computing_data_reduction 'SAINT v8.37A (Bruker, 2015)'
_computing_molecular_graphics 'Olex2 (Dolomanov et al., 2009)'
_computing_publication_material 'Olex2 (Dolomanov et al., 2009)'
_computing_structure_refinement 'ShelXL (Sheldrick, 2015)'
_computing_structure_solution 'ShelXT (Sheldrick, 2015)'
_diffrn_ambient_temperature 100.0
_diffrn_detector_area_resol_mean 8
_diffrn_measured_fraction_theta_full 0.983
_diffrn_measured_fraction_theta_max 0.978
_diffrn_measurement_device_type 'Bruker APEX-II CCD'
_diffrn_measurement_method '\w and \f scans'
_diffrn_radiation_monochromator graphite
_diffrn_radiation_type CuK\a
_diffrn_radiation_wavelength 1.54178
_diffrn_reflns_av_R_equivalents 0.0449
_diffrn_reflns_av_unetI/netI 0.0565
_diffrn_reflns_Laue_measured_fraction_full 0.983
_diffrn_reflns_Laue_measured_fraction_max 0.978
_diffrn_reflns_limit_h_max 5
_diffrn_reflns_limit_h_min -5
_diffrn_reflns_limit_k_max 11
_diffrn_reflns_limit_k_min -14
_diffrn_reflns_limit_l_max 18
_diffrn_reflns_limit_l_min -18
_diffrn_reflns_number 7358
_diffrn_reflns_point_group_measured_fraction_full 0.983
_diffrn_reflns_point_group_measured_fraction_max 0.978
_diffrn_reflns_theta_full 67.679
_diffrn_reflns_theta_max 68.319
_diffrn_reflns_theta_min 3.748
_diffrn_source 'sealed tube'
_diffrn_standards_number 0
_exptl_absorpt_coefficient_mu 3.296
_exptl_absorpt_correction_T_max 0.7531
_exptl_absorpt_correction_T_min 0.5220
_exptl_absorpt_correction_type multi-scan
_exptl_absorpt_process_details
'SADABS-2016/2 (Bruker,2016/2) was used for absorption correction. wR2(int) was 0.0825 before and 0.0554 after correction. The Ratio of minimum to maximum transmission is 0.6931. The \l/2 correction factor is Not present.'
_exptl_crystal_colour colourless
_exptl_crystal_density_diffrn 1.476
_exptl_crystal_description plate
_exptl_crystal_F_000 400
_exptl_crystal_size_max 0.14
_exptl_crystal_size_mid 0.08
_exptl_crystal_size_min 0.02
_refine_diff_density_max 1.239
_refine_diff_density_min -0.610
_refine_diff_density_rms 0.140
_refine_ls_extinction_method none
_refine_ls_goodness_of_fit_ref 1.136
_refine_ls_hydrogen_treatment constr
_refine_ls_matrix_type full
_refine_ls_number_parameters 227
_refine_ls_number_reflns 3139
_refine_ls_number_restraints 0
_refine_ls_restrained_S_all 1.136
_refine_ls_R_factor_all 0.0839
_refine_ls_R_factor_gt 0.0732
_refine_ls_shift/su_max 0.000
_refine_ls_shift/su_mean 0.000
_refine_ls_structure_factor_coef Fsqd
_refine_ls_weighting_details 'w=1/[\s^2^(Fo^2^)+(0.1140P)^2^+0.9070P] where P=(Fo^2^+2Fc^2^)/3'
_refine_ls_weighting_scheme calc
_refine_ls_wR_factor_gt 0.1867
_refine_ls_wR_factor_ref 0.1935
_reflns_Friedel_coverage 0.000
_reflns_number_gt 2664
_reflns_number_total 3139
_reflns_threshold_expression 'I > 2\s(I)'
_cod_data_source_file d0ob00033g2.cif
_cod_data_source_block 8
_cod_depositor_comments 'Adding full bibliography for 7157470--7157472.cif.'
_cod_database_code 7157471
_shelx_shelxl_version_number 2014/7
_shelx_space_group_comment
;
The symmetry employed for this shelxl refinement is uniquely defined
by the following loop, which should always be used as a source of
symmetry information in preference to the above space-group names.
They are only intended as comments.
;
_shelx_estimated_absorpt_t_max 0.937
_shelx_estimated_absorpt_t_min 0.655
_olex2_refinement_description
;
1. Others
 Fixed Sof: Br1(0.93) Br2(0.07) H13(0.07) H15(0.93)
 Fixed Uiso: H1A(0.081) H1B(0.081) H1C(0.081) H2A(0.055) H2B(0.055) H3A(0.05)
 H3B(0.05) H4A(0.048) H4B(0.048) H5A(0.046) H5B(0.046) H6A(0.045) H6B(0.045)
 H7A(0.041) H7B(0.041) H8A(0.036) H8B(0.036) H11(0.039) H12(0.042) H13(0.041)
 H15(0.04) H16(0.041) H17(0.038)
 Fixed X: H1A(1.0701) H1B(1.1872) H1C(0.8826) H2A(1.0007) H2B(0.6939)
 H3A(0.675) H3B(0.9841) H4A(0.4785) H4B(0.7882) H5A(0.8038) H5B(0.4899)
 H6A(0.5925) H6B(0.2869) H7A(0.4306) H7B(0.7026) H8A(0.3492) H8B(0.1175)
 H11(0.1265) H12(0.2409) H13(0.5477) H15(0.8681) H16(1.0587) H17(0.9447)
 Fixed Y: H1A(0.8801) H1B(0.8277) H1C(0.8992) H2A(0.6887) H2B(0.7582)
 H3A(0.724) H3B(0.6563) H4A(0.5818) H4B(0.5157) H5A(0.4825) H5B(0.5451)
 H6A(0.345) H6B(0.4011) H7A(0.2348) H7B(0.2945) H8A(0.4422) H8B(0.3522)
 H11(0.0201) H12(-0.0616) H13(0.0217) H15(0.1812) H16(0.3471) H17(0.4237)
 Fixed Z: H1A(-0.0491) H1B(0.0427) H1C(0.0363) H2A(-0.0276) H2B(-0.0252)
 H3A(0.127) H3B(0.1254) H4A(0.0652) H4B(0.0566) H5A(0.2096) H5B(0.2166)
 H6A(0.1376) H6B(0.1662) H7A(0.2627) H7B(0.2852) H8A(0.3337) H8B(0.3325)
 H11(0.5543) H12(0.6931) H13(0.7673) H15(0.7761) H16(0.7099) H17(0.5702)
;
_olex2_submission_special_instructions 'No special instructions were received'

loop_
_space_group_symop_operation_xyz
'x, y, z'
'-x, -y, -z'

loop_
_atom_site_label
_atom_site_type_symbol
_atom_site_fract_x
_atom_site_fract_y
_atom_site_fract_z
_atom_site_U_iso_or_equiv
_atom_site_adp_type
_atom_site_occupancy
_atom_site_site_symmetry_order
_atom_site_calc_flag
_atom_site_refinement_flags_posn
_atom_site_refinement_flags_adp
_atom_site_refinement_flags_occupancy
_atom_site_disorder_assembly
_atom_site_disorder_group
Br1 Br 0.59455(15) -0.01335(5) 0.82412(4) 0.0421(3) Uani 0.93 1 d . . P A 1
Br2 Br 0.8491(19) 0.1230(8) 0.8358(6) 0.0480(19) Uani 0.07 1 d . . P B 2
O1 O 0.1070(7) 0.1671(3) 0.4196(2) 0.0342(8) Uani 1 1 d . . . . .
O2 O 0.7116(7) 0.4410(3) 0.4284(2) 0.0335(8) Uani 1 1 d . . . . .
N1 N 0.3997(8) 0.3065(3) 0.4255(3) 0.0287(8) Uani 1 1 d . . . . .
C1 C 1.0157(16) 0.8458(6) 0.0092(4) 0.0538(15) Uani 1 1 d . . . C 1
H1A H 1.0701 0.8801 -0.0491 0.081 Uiso 1 1 calc GR . . C 1
H1B H 1.1872 0.8277 0.0427 0.081 Uiso 1 1 calc GR . . C 1
H1C H 0.8826 0.8992 0.0363 0.081 Uiso 1 1 calc GR . . C 1
C2 C 0.8734(14) 0.7387(5) 0.0055(4) 0.0461(13) Uani 1 1 d . . . . .
H2A H 1.0007 0.6887 -0.0276 0.055 Uiso 1 1 calc R . . C .
H2B H 0.6939 0.7582 -0.0252 0.055 Uiso 1 1 calc R . . C .
C3 C 0.8048(13) 0.6742(5) 0.0944(4) 0.0417(12) Uani 1 1 d . . . . .
H3A H 0.6750 0.7240 0.1270 0.050 Uiso 1 1 calc R . . . .
H3B H 0.9841 0.6563 0.1254 0.050 Uiso 1 1 calc R . . . .
C4 C 0.6650(12) 0.5638(5) 0.0923(4) 0.0402(12) Uani 1 1 d . . . . .
H4A H 0.4785 0.5818 0.0652 0.048 Uiso 1 1 calc R . . . .
H4B H 0.7882 0.5157 0.0566 0.048 Uiso 1 1 calc R . . . .
C5 C 0.6179(12) 0.4975(5) 0.1818(3) 0.0384(11) Uani 1 1 d . . . . .
H5A H 0.8038 0.4825 0.2096 0.046 Uiso 1 1 calc R . . . .
H5B H 0.4899 0.5451 0.2166 0.046 Uiso 1 1 calc R . . . .
C6 C 0.4890(12) 0.3856(5) 0.1819(3) 0.0376(11) Uani 1 1 d . . . . .
H6A H 0.5925 0.3450 0.1376 0.045 Uiso 1 1 calc R . . . .
H6B H 0.2869 0.4011 0.1662 0.045 Uiso 1 1 calc R . . . .
C7 C 0.5011(11) 0.3087(4) 0.2686(3) 0.0342(11) Uani 1 1 d . . . . .
H7A H 0.4306 0.2348 0.2627 0.041 Uiso 1 1 calc R . . . .
H7B H 0.7026 0.2945 0.2852 0.041 Uiso 1 1 calc R . . . .
C8 C 0.3225(10) 0.3602(4) 0.3396(3) 0.0297(10) Uani 1 1 d . . . . .
H8A H 0.3492 0.4422 0.3337 0.036 Uiso 1 1 calc R . . . .
H8B H 0.1175 0.3522 0.3325 0.036 Uiso 1 1 calc R . . . .
C9 C 0.2764(9) 0.2062(4) 0.4604(3) 0.0280(10) Uani 1 1 d . . . . .
C10 C 0.3618(10) 0.1544(4) 0.5466(3) 0.0281(9) Uani 1 1 d . . . . .
C11 C 0.2522(11) 0.0557(4) 0.5849(3) 0.0327(10) Uani 1 1 d . . . . .
H11 H 0.1265 0.0201 0.5543 0.039 Uiso 1 1 calc R . . . .
C12 C 0.3207(10) 0.0063(4) 0.6676(4) 0.0347(11) Uani 1 1 d . . . . .
H12 H 0.2409 -0.0616 0.6931 0.042 Uiso 1 1 calc R . . . .
C13 C 0.5022(11) 0.0563(4) 0.7111(3) 0.0345(11) Uani 1 1 d . . . . .
H13 H 0.5477 0.0217 0.7673 0.041 Uiso 0.07 1 calc R . P A 2
C14 C 0.6279(10) 0.1581(4) 0.6765(3) 0.0313(10) Uani 1 1 d . . . . .
C15 C 0.8178(10) 0.2123(4) 0.7196(3) 0.0330(10) Uani 1 1 d . . . . .
H15 H 0.8681 0.1812 0.7761 0.040 Uiso 0.93 1 calc R . P B 1
C16 C 0.9320(10) 0.3108(4) 0.6801(4) 0.0339(11) Uani 1 1 d . . . . .
H16 H 1.0587 0.3471 0.7099 0.041 Uiso 1 1 calc R . . . .
C17 C 0.8624(10) 0.3570(4) 0.5971(3) 0.0317(10) Uani 1 1 d . . . . .
H17 H 0.9447 0.4237 0.5702 0.038 Uiso 1 1 calc R . . . .
C18 C 0.6747(9) 0.3065(4) 0.5533(3) 0.0287(10) Uani 1 1 d . . . . .
C19 C 0.6048(10) 0.3568(4) 0.4660(3) 0.0282(9) Uani 1 1 d . . . . .
C20 C 0.5549(10) 0.2055(4) 0.5923(3) 0.0287(10) Uani 1 1 d . . . . .

loop_
_atom_site_aniso_label
_atom_site_aniso_U_11
_atom_site_aniso_U_22
_atom_site_aniso_U_33
_atom_site_aniso_U_23
_atom_site_aniso_U_13
_atom_site_aniso_U_12
Br1 0.0562(4) 0.0264(4) 0.0424(4) 0.0019(2) -0.0066(2) -0.0051(2)
Br2 0.050(4) 0.041(5) 0.057(5) -0.017(4) -0.014(4) -0.005(4)
O1 0.0337(17) 0.0255(18) 0.0442(19) -0.0024(14) -0.0057(14) -0.0086(14)
O2 0.0330(17) 0.0194(17) 0.0479(19) -0.0031(14) 0.0009(15) -0.0058(13)
N1 0.0264(18) 0.0161(19) 0.044(2) -0.0017(16) -0.0022(16) -0.0050(15)
C1 0.071(4) 0.038(3) 0.051(3) 0.004(3) -0.004(3) -0.012(3)
C2 0.062(4) 0.032(3) 0.042(3) 0.000(2) -0.001(3) -0.002(3)
C3 0.051(3) 0.031(3) 0.042(3) -0.003(2) 0.000(2) -0.002(2)
C4 0.045(3) 0.028(3) 0.047(3) -0.007(2) 0.000(2) 0.000(2)
C5 0.045(3) 0.027(3) 0.043(3) -0.003(2) -0.003(2) -0.001(2)
C6 0.043(3) 0.028(3) 0.042(3) -0.008(2) -0.003(2) -0.002(2)
C7 0.036(2) 0.018(2) 0.049(3) -0.007(2) 0.000(2) -0.0022(18)
C8 0.027(2) 0.018(2) 0.043(3) -0.0027(19) -0.0007(19) -0.0036(17)
C9 0.023(2) 0.016(2) 0.044(3) -0.0056(19) 0.0020(18) -0.0040(17)
C10 0.026(2) 0.015(2) 0.044(3) -0.0058(18) 0.0010(18) -0.0033(17)
C11 0.036(2) 0.020(2) 0.044(3) -0.008(2) 0.000(2) -0.0090(19)
C12 0.030(2) 0.017(2) 0.054(3) 0.000(2) 0.006(2) 0.0013(18)
C13 0.041(3) 0.024(2) 0.036(2) 0.0019(19) -0.004(2) 0.002(2)
C14 0.026(2) 0.022(2) 0.047(3) -0.008(2) -0.0016(19) 0.0026(18)
C15 0.030(2) 0.027(3) 0.042(3) -0.008(2) -0.0031(19) 0.0020(19)
C16 0.029(2) 0.024(2) 0.052(3) -0.014(2) -0.005(2) -0.0014(18)
C17 0.030(2) 0.020(2) 0.047(3) -0.0088(19) 0.0013(19) -0.0059(18)
C18 0.024(2) 0.017(2) 0.045(3) -0.0082(19) -0.0001(18) -0.0016(17)
C19 0.025(2) 0.017(2) 0.043(3) -0.0078(18) -0.0003(18) -0.0011(17)
C20 0.027(2) 0.017(2) 0.043(3) -0.0060(18) 0.0006(18) -0.0005(17)

loop_
_atom_type_symbol
_atom_type_description
_atom_type_scat_dispersion_real
_atom_type_scat_dispersion_imag
_atom_type_scat_source
C C 0.0181 0.0091 'International Tables Vol C Tables 4.2.6.8 and 6.1.1.4'
H H 0.0000 0.0000 'International Tables Vol C Tables 4.2.6.8 and 6.1.1.4'
Br Br -0.6763 1.2805 'International Tables Vol C Tables 4.2.6.8 and 6.1.1.4'
N N 0.0311 0.0180 'International Tables Vol C Tables 4.2.6.8 and 6.1.1.4'
O O 0.0492 0.0322 'International Tables Vol C Tables 4.2.6.8 and 6.1.1.4'

loop_
_geom_angle_atom_site_label_1
_geom_angle_atom_site_label_2
_geom_angle_atom_site_label_3
_geom_angle
_geom_angle_site_symmetry_1
_geom_angle_site_symmetry_3
_geom_angle_publ_flag
C9 N1 C8 118.4(4) . . ?
C9 N1 C19 124.3(4) . . ?
C19 N1 C8 117.2(4) . . ?
H1A C1 H1B 109.5 . . ?
H1A C1 H1C 109.5 . . ?
H1B C1 H1C 109.5 . . ?
C2 C1 H1A 109.5 . . ?
C2 C1 H1B 109.5 . . ?
C2 C1 H1C 109.5 . . ?
C1 C2 H2A 109.0 . . ?
C1 C2 H2B 109.0 . . ?
C1 C2 C3 112.8(5) . . ?
H2A C2 H2B 107.8 . . ?
C3 C2 H2A 109.0 . . ?
C3 C2 H2B 109.0 . . ?
C2 C3 H3A 108.8 . . ?
C2 C3 H3B 108.8 . . ?
C2 C3 C4 113.8(5) . . ?
H3A C3 H3B 107.7 . . ?
C4 C3 H3A 108.8 . . ?
C4 C3 H3B 108.8 . . ?
C3 C4 H4A 109.1 . . ?
C3 C4 H4B 109.1 . . ?
H4A C4 H4B 107.9 . . ?
C5 C4 C3 112.4(5) . . ?
C5 C4 H4A 109.1 . . ?
C5 C4 H4B 109.1 . . ?
C4 C5 H5A 108.8 . . ?
C4 C5 H5B 108.8 . . ?
H5A C5 H5B 107.7 . . ?
C6 C5 C4 113.8(5) . . ?
C6 C5 H5A 108.8 . . ?
C6 C5 H5B 108.8 . . ?
C5 C6 H6A 108.9 . . ?
C5 C6 H6B 108.9 . . ?
C5 C6 C7 113.4(4) . . ?
H6A C6 H6B 107.7 . . ?
C7 C6 H6A 108.9 . . ?
C7 C6 H6B 108.9 . . ?
C6 C7 H7A 109.1 . . ?
C6 C7 H7B 109.1 . . ?
H7A C7 H7B 107.8 . . ?
C8 C7 C6 112.6(4) . . ?
C8 C7 H7A 109.1 . . ?
C8 C7 H7B 109.1 . . ?
N1 C8 C7 112.6(4) . . ?
N1 C8 H8A 109.1 . . ?
N1 C8 H8B 109.1 . . ?
C7 C8 H8A 109.1 . . ?
C7 C8 H8B 109.1 . . ?
H8A C8 H8B 107.8 . . ?
O1 C9 N1 119.7(5) . . ?
O1 C9 C10 123.7(4) . . ?
N1 C9 C10 116.6(4) . . ?
C11 C10 C9 120.2(4) . . ?
C11 C10 C20 118.6(5) . . ?
C20 C10 C9 121.2(4) . . ?
C10 C11 H11 119.1 . . ?
C10 C11 C12 121.8(5) . . ?
C12 C11 H11 119.1 . . ?
C11 C12 H12 120.4 . . ?
C13 C12 C11 119.3(5) . . ?
C13 C12 H12 120.4 . . ?
C12 C13 Br1 118.5(4) . . ?
C12 C13 H13 118.5 . . ?
C12 C13 C14 123.0(5) . . ?
C14 C13 Br1 118.5(4) . . ?
C14 C13 H13 118.5 . . ?
C15 C14 C13 124.7(5) . . ?
C15 C14 C20 119.1(5) . . ?
C20 C14 C13 116.2(4) . . ?
C14 C15 Br2 106.2(4) . . ?
C14 C15 H15 119.8 . . ?
C16 C15 Br2 133.3(5) . . ?
C16 C15 C14 120.5(5) . . ?
C16 C15 H15 119.8 . . ?
C15 C16 H16 119.8 . . ?
C15 C16 C17 120.4(5) . . ?
C17 C16 H16 119.8 . . ?
C16 C17 H17 119.7 . . ?
C18 C17 C16 120.5(5) . . ?
C18 C17 H17 119.7 . . ?
C17 C18 C19 119.5(4) . . ?
C17 C18 C20 120.1(5) . . ?
C20 C18 C19 120.4(4) . . ?
O2 C19 N1 119.6(5) . . ?
O2 C19 C18 122.7(4) . . ?
N1 C19 C18 117.6(4) . . ?
C14 C20 C10 121.2(4) . . ?
C14 C20 C18 119.3(4) . . ?
C18 C20 C10 119.6(5) . . ?

loop_
_geom_bond_atom_site_label_1
_geom_bond_atom_site_label_2
_geom_bond_distance
_geom_bond_site_symmetry_2
_geom_bond_publ_flag
Br1 C13 1.912(5) . ?
Br2 C15 1.990(11) . ?
O1 C9 1.217(6) . ?
O2 C19 1.223(6) . ?
N1 C8 1.465(6) . ?
N1 C9 1.404(6) . ?
N1 C19 1.409(6) . ?
C1 H1A 0.9800 . ?
C1 H1B 0.9800 . ?
C1 H1C 0.9800 . ?
C1 C2 1.507(9) . ?
C2 H2A 0.9900 . ?
C2 H2B 0.9900 . ?
C2 C3 1.531(8) . ?
C3 H3A 0.9900 . ?
C3 H3B 0.9900 . ?
C3 C4 1.531(8) . ?
C4 H4A 0.9900 . ?
C4 H4B 0.9900 . ?
C4 C5 1.531(8) . ?
C5 H5A 0.9900 . ?
C5 H5B 0.9900 . ?
C5 C6 1.517(7) . ?
C6 H6A 0.9900 . ?
C6 H6B 0.9900 . ?
C6 C7 1.535(7) . ?
C7 H7A 0.9900 . ?
C7 H7B 0.9900 . ?
C7 C8 1.530(7) . ?
C8 H8A 0.9900 . ?
C8 H8B 0.9900 . ?
C9 C10 1.472(7) . ?
C10 C11 1.374(7) . ?
C10 C20 1.423(7) . ?
C11 H11 0.9500 . ?
C11 C12 1.395(8) . ?
C12 H12 0.9500 . ?
C12 C13 1.356(8) . ?
C13 H13 0.9500 . ?
C13 C14 1.423(7) . ?
C14 C15 1.408(7) . ?
C14 C20 1.416(7) . ?
C15 H15 0.9500 . ?
C15 C16 1.386(8) . ?
C16 H16 0.9500 . ?
C16 C17 1.391(8) . ?
C17 H17 0.9500 . ?
C17 C18 1.381(7) . ?
C18 C19 1.465(7) . ?
C18 C20 1.420(7) . ?
